data_7222372
loop_
_publ_author_name
'Feng, Fu'
'Song, Nan-Nan'
'Hu, Wei-Bing'
'Tu, Hai-Yang'
'Meng, Xiang-Gao'
'Zhang, Ai-Dong'

_publ_section_title
;
 pH-Dependent supramolecular self-assemblies of copper(ii)
 (fluorene-9,9-diyl)dipropanoic acid complexes
;
_journal_issue 43
_journal_name_full CrystEngComm
_journal_page_first 8216
_journal_paper_doi 10.1039/C5CE01487E
_journal_volume 17
_journal_year 2015
_chemical_formula_moiety 'C34 H31 Cu N3 O4'
_chemical_formula_sum 'C34 H31 Cu N3 O4'
_chemical_formula_weight 609.16
_chemical_name_systematic
; 
 ? 
;
_space_group_IT_number 142
_symmetry_cell_setting tetragonal
_symmetry_space_group_name_Hall '-I 4bd 2c'
_symmetry_space_group_name_H-M 'I 41/a c d :2'
_atom_sites_solution_hydrogens geom
_atom_sites_solution_primary direct
_atom_sites_solution_secondary difmap
_audit_creation_method SHELXL-97
_audit_update_record
;
2015-07-24 deposited with the CCDC.
2015-09-29 downloaded from the CCDC.
;
_cell_angle_alpha 90.00
_cell_angle_beta 90.00
_cell_angle_gamma 90.00
_cell_formula_units_Z 16
_cell_length_a 31.962(2)
_cell_length_b 31.962(2)
_cell_length_c 12.6995(10)
_cell_measurement_reflns_used 7927
_cell_measurement_temperature 150(2)
_cell_measurement_theta_max 26.30
_cell_measurement_theta_min 2.55
_cell_volume 12973.4(15)
_computing_cell_refinement 'Bruker SAINT'
_computing_data_collection 'Bruker APEX2'
_computing_data_reduction 'Bruker SAINT'
_computing_molecular_graphics 'Bruker SHELXTL'
_computing_publication_material 'Bruker SHELXTL'
_computing_structure_refinement 'SHELXL-97 (Sheldrick, 2008)'
_computing_structure_solution 'SHELXS-97 (Sheldrick, 2008)'
_diffrn_ambient_temperature 150(2)
_diffrn_measured_fraction_theta_full 0.999
_diffrn_measured_fraction_theta_max 0.999
_diffrn_measurement_device_type 'Bruker APEX-II CCD'
_diffrn_measurement_method '\f and \w scans'
_diffrn_radiation_monochromator graphite
_diffrn_radiation_source 'fine-focus sealed tube'
_diffrn_radiation_type MoK\a
_diffrn_radiation_wavelength 0.71073
_diffrn_reflns_av_R_equivalents 0.0484
_diffrn_reflns_av_sigmaI/netI 0.0227
_diffrn_reflns_limit_h_max 27
_diffrn_reflns_limit_h_min 0
_diffrn_reflns_limit_k_max 39
_diffrn_reflns_limit_k_min 0
_diffrn_reflns_limit_l_max 15
_diffrn_reflns_limit_l_min 0
_diffrn_reflns_number 3196
_diffrn_reflns_theta_full 25.98
_diffrn_reflns_theta_max 25.98
_diffrn_reflns_theta_min 1.27
_exptl_absorpt_coefficient_mu 0.713
_exptl_absorpt_correction_T_max 0.9321
_exptl_absorpt_correction_T_min 0.9093
_exptl_absorpt_correction_type multi-scan
_exptl_absorpt_process_details 'SADABS, (Sheldrick,2008)'
_exptl_crystal_colour colorless
_exptl_crystal_density_diffrn 1.248
_exptl_crystal_density_method 'not measured'
_exptl_crystal_description block
_exptl_crystal_F_000 5072
_exptl_crystal_size_max 0.12
_exptl_crystal_size_mid 0.10
_exptl_crystal_size_min 0.10
_platon_squeeze_details
;
N: Total Potential Solvent Accessible Void Vol ..................  1827.4 Ang^3
N: Electron Count / Cell =    516 - To be included in D(calc), F000 & Mol.Wght.

Due to the seriously disorder of the water molecules clathered in the channel, 
the contribution from these water molecules were taken into account in the final
refinement using the SQUEEZE/PLATON program. According the the analysis, each host
unit was assigned ca. 3.2 water molecules.
;
_refine_diff_density_max 0.307
_refine_diff_density_min -0.328
_refine_diff_density_rms 0.049
_refine_ls_extinction_method none
_refine_ls_goodness_of_fit_ref 1.065
_refine_ls_hydrogen_treatment constr
_refine_ls_matrix_type full
_refine_ls_number_parameters 192
_refine_ls_number_reflns 3196
_refine_ls_number_restraints 0
_refine_ls_restrained_S_all 1.065
_refine_ls_R_factor_all 0.0394
_refine_ls_R_factor_gt 0.0302
_refine_ls_shift/su_max 0.001
_refine_ls_shift/su_mean 0.000
_refine_ls_structure_factor_coef Fsqd
_refine_ls_weighting_details 'calc w=1/[\s^2^(Fo^2^)+(0.0486P)^2^+8.7079P] where P=(Fo^2^+2Fc^2^)/3'
_refine_ls_weighting_scheme calc
_refine_ls_wR_factor_gt 0.0837
_refine_ls_wR_factor_ref 0.0877
_reflns_number_gt 2640
_reflns_number_total 3196
_reflns_threshold_expression >2sigma(I)
_cod_data_source_file c5ce01487e2.cif
_cod_data_source_block 3
_cod_depositor_comments
;
The following automatic conversions were performed:

'_symmetry_cell_setting' value 'Tetragonal' changed to 'tetragonal'
according to
/usr/data/users/saulius/crontab/automatic-downloads/rss-feeds/RSC/lib/dictionaries/cif_core.dic
dictionary named 'cif_core.dic' version 2.4.2 from 2011-04-26.

Automatic conversion script
Id: cif_fix_values 3271 2015-04-21 07:52:19Z andrius 

 Adding full bibliography for 7222369--7222373.cif.
;
_cod_original_cell_volume 12973.2(17)
_cod_original_sg_symbol_H-M 'I 41/a c d'
_cod_database_code 7222372

loop_
_symmetry_equiv_pos_as_xyz
'x, y, z'
'-x+1/2, -y, z+1/2'
'-y+1/4, x+3/4, z+1/4'
'y+1/4, -x+1/4, z+3/4'
'-x+1/2, y, -z'
'x, -y, -z+1/2'
'y+1/4, x+3/4, -z+3/4'
'-y+1/4, -x+1/4, -z+1/4'
'x+1/2, y+1/2, z+1/2'
'-x+1, -y+1/2, z+1'
'-y+3/4, x+5/4, z+3/4'
'y+3/4, -x+3/4, z+5/4'
'-x+1, y+1/2, -z+1/2'
'x+1/2, -y+1/2, -z+1'
'y+3/4, x+5/4, -z+5/4'
'-y+3/4, -x+3/4, -z+3/4'
'-x, -y, -z'
'x-1/2, y, -z-1/2'
'y-1/4, -x-3/4, -z-1/4'
'-y-1/4, x-1/4, -z-3/4'
'x-1/2, -y, z'
'-x, y, z-1/2'
'-y-1/4, -x-3/4, z-3/4'
'y-1/4, x-1/4, z-1/4'
'-x+1/2, -y+1/2, -z+1/2'
'x, y+1/2, -z'
'y+1/4, -x-1/4, -z+1/4'
'-y+1/4, x+1/4, -z-1/4'
'x, -y+1/2, z+1/2'
'-x+1/2, y+1/2, z'
'-y+1/4, -x-1/4, z-1/4'
'y+1/4, x+1/4, z+1/4'

loop_
_atom_site_label
_atom_site_type_symbol
_atom_site_fract_x
_atom_site_fract_y
_atom_site_fract_z
_atom_site_U_iso_or_equiv
_atom_site_adp_type
_atom_site_occupancy
_atom_site_symmetry_multiplicity
_atom_site_calc_flag
_atom_site_refinement_flags
Cu1 Cu 0.2500 0.305322(9) 0.0000 0.01905(11) Uani 1 2 d S
C1 C 0.31003(5) 0.33342(5) 0.14686(13) 0.0210(4) Uani 1 1 d .
C2 C 0.34347(5) 0.32579(5) 0.23069(13) 0.0198(4) Uani 1 1 d .
H2A H 0.3351 0.3015 0.2742 0.024 Uiso 1 1 calc R
H2B H 0.3702 0.3187 0.1955 0.024 Uiso 1 1 calc R
C3 C 0.35027(5) 0.36332(5) 0.30210(13) 0.0176(3) Uani 1 1 d .
H3A H 0.3251 0.3669 0.3465 0.021 Uiso 1 1 calc R
H3B H 0.3528 0.3886 0.2575 0.021 Uiso 1 1 calc R
C4 C 0.38893(5) 0.36107(5) 0.3750 0.0146(4) Uani 1 2 d S
C5 C 0.39170(5) 0.32079(5) 0.43907(12) 0.0155(3) Uani 1 1 d .
C6 C 0.36398(5) 0.30574(5) 0.51390(14) 0.0204(4) Uani 1 1 d .
H6 H 0.3389 0.3205 0.5289 0.025 Uiso 1 1 calc R
C7 C 0.37340(6) 0.26881(6) 0.56674(15) 0.0290(4) Uani 1 1 d .
H7 H 0.3544 0.2581 0.6175 0.035 Uiso 1 1 calc R
C8 C 0.41037(6) 0.24752(6) 0.54594(16) 0.0309(4) Uani 1 1 d .
H8 H 0.4168 0.2228 0.5842 0.037 Uiso 1 1 calc R
C9 C 0.43810(6) 0.26197(6) 0.46990(15) 0.0260(4) Uani 1 1 d .
H9 H 0.4631 0.2471 0.4550 0.031 Uiso 1 1 calc R
C10 C 0.42847(5) 0.29874(5) 0.41597(13) 0.0180(3) Uani 1 1 d .
C11 C 0.29609(7) 0.35830(7) -0.15092(17) 0.0403(5) Uani 1 1 d .
H11 H 0.2732 0.3767 -0.1390 0.048 Uiso 1 1 calc R
C12 C 0.32814(8) 0.37096(9) -0.21798(18) 0.0531(7) Uani 1 1 d .
H12 H 0.3268 0.3974 -0.2520 0.064 Uiso 1 1 calc R
C13 C 0.36116(8) 0.34544(10) -0.23447(18) 0.0538(7) Uani 1 1 d .
H13 H 0.3834 0.3537 -0.2795 0.065 Uiso 1 1 calc R
C14 C 0.36190(8) 0.30734(9) -0.1848(2) 0.0560(7) Uani 1 1 d .
H14 H 0.3848 0.2888 -0.1949 0.067 Uiso 1 1 calc R
C15 C 0.32895(7) 0.29616(7) -0.11976(16) 0.0386(5) Uani 1 1 d .
H15 H 0.3297 0.2696 -0.0860 0.046 Uiso 1 1 calc R
C16 C 0.25242(5) 0.21298(6) 0.08985(15) 0.0261(4) Uani 1 1 d .
H16 H 0.2545 0.2280 0.1542 0.031 Uiso 1 1 calc R
C17 C 0.25200(6) 0.16962(6) 0.09380(18) 0.0336(5) Uani 1 1 d .
H17 H 0.2530 0.1553 0.1593 0.040 Uiso 1 1 calc R
C18 C 0.2500 0.14771(9) 0.0000 0.0404(8) Uani 1 2 d S
H18 H 0.2500 0.1180 0.0000 0.048 Uiso 1 2 calc SR
N1 N 0.2500 0.23467(6) 0.0000 0.0211(4) Uani 1 2 d S
N2 N 0.29641(5) 0.32110(5) -0.10272(11) 0.0263(3) Uani 1 1 d .
O1 O 0.29016(4) 0.30099(4) 0.11678(9) 0.0217(3) Uani 1 1 d .
O2 O 0.30426(4) 0.36900(4) 0.11151(11) 0.0348(3) Uani 1 1 d .

loop_
_atom_site_aniso_label
_atom_site_aniso_U_11
_atom_site_aniso_U_22
_atom_site_aniso_U_33
_atom_site_aniso_U_23
_atom_site_aniso_U_13
_atom_site_aniso_U_12
Cu1 0.01812(17) 0.02285(17) 0.01616(17) 0.000 -0.00571(11) 0.000
C1 0.0208(8) 0.0254(9) 0.0168(8) -0.0018(7) -0.0012(7) -0.0016(7)
C2 0.0180(8) 0.0212(8) 0.0203(8) -0.0031(7) -0.0046(7) -0.0008(6)
C3 0.0153(8) 0.0196(8) 0.0178(8) -0.0013(7) -0.0020(6) 0.0009(6)
C4 0.0151(6) 0.0151(6) 0.0136(11) -0.0014(6) -0.0014(6) -0.0015(8)
C5 0.0169(8) 0.0144(7) 0.0153(8) -0.0023(6) -0.0027(6) -0.0047(6)
C6 0.0174(8) 0.0214(8) 0.0225(9) -0.0005(7) 0.0038(7) -0.0006(6)
C7 0.0311(10) 0.0280(10) 0.0278(10) 0.0081(8) 0.0096(8) -0.0037(8)
C8 0.0351(11) 0.0213(9) 0.0362(11) 0.0125(8) 0.0034(9) 0.0006(8)
C9 0.0226(9) 0.0197(9) 0.0358(10) 0.0049(8) 0.0042(8) 0.0033(7)
C10 0.0174(8) 0.0170(8) 0.0197(8) -0.0003(7) -0.0002(7) -0.0029(6)
C11 0.0339(11) 0.0495(13) 0.0374(12) 0.0138(10) -0.0092(9) -0.0116(10)
C12 0.0569(16) 0.0710(17) 0.0312(12) 0.0144(12) -0.0103(11) -0.0359(14)
C13 0.0483(15) 0.087(2) 0.0263(12) -0.0092(12) 0.0096(10) -0.0319(14)
C14 0.0375(13) 0.086(2) 0.0449(14) -0.0212(14) 0.0145(11) -0.0052(13)
C15 0.0342(11) 0.0518(13) 0.0299(11) -0.0069(10) 0.0031(9) -0.0006(10)
C16 0.0190(9) 0.0338(10) 0.0256(10) 0.0041(8) -0.0022(7) -0.0007(8)
C17 0.0188(9) 0.0331(11) 0.0488(13) 0.0167(9) 0.0034(9) 0.0011(8)
C18 0.0172(13) 0.0254(14) 0.078(2) 0.000 0.0049(14) 0.000
N1 0.0181(10) 0.0260(11) 0.0194(10) 0.000 -0.0043(8) 0.000
N2 0.0239(8) 0.0375(9) 0.0176(7) 0.0006(7) -0.0062(6) -0.0050(7)
O1 0.0201(6) 0.0254(6) 0.0196(6) -0.0024(5) -0.0067(5) -0.0038(5)
O2 0.0453(8) 0.0264(7) 0.0328(8) 0.0046(6) -0.0188(6) -0.0052(6)

loop_
_atom_type_symbol
_atom_type_description
_atom_type_scat_dispersion_real
_atom_type_scat_dispersion_imag
_atom_type_scat_source
C C 0.0033 0.0016 'International Tables Vol C Tables 4.2.6.8 and 6.1.1.4'
H H 0.0000 0.0000 'International Tables Vol C Tables 4.2.6.8 and 6.1.1.4'
N N 0.0061 0.0033 'International Tables Vol C Tables 4.2.6.8 and 6.1.1.4'
O O 0.0106 0.0060 'International Tables Vol C Tables 4.2.6.8 and 6.1.1.4'
Cu Cu 0.3201 1.2651 'International Tables Vol C Tables 4.2.6.8 and 6.1.1.4'

loop_
_geom_angle_atom_site_label_1
_geom_angle_atom_site_label_2
_geom_angle_atom_site_label_3
_geom_angle
_geom_angle_site_symmetry_1
_geom_angle_site_symmetry_3
O1 Cu1 O1 171.93(7) . 5
O1 Cu1 N2 90.56(5) . 5
O1 Cu1 N2 91.44(5) 5 5
O1 Cu1 N2 91.44(5) . .
O1 Cu1 N2 90.56(5) 5 .
N2 Cu1 N2 151.36(9) 5 .
O1 Cu1 N1 85.97(3) . .
O1 Cu1 N1 85.97(3) 5 .
N2 Cu1 N1 104.32(5) 5 .
N2 Cu1 N1 104.32(5) . .
O2 C1 O1 124.39(16) . .
O2 C1 C2 120.27(15) . .
O1 C1 C2 115.33(15) . .
C3 C2 C1 112.95(14) . .
C3 C2 H2A 109.0 . .
C1 C2 H2A 109.0 . .
C3 C2 H2B 109.0 . .
C1 C2 H2B 109.0 . .
H2A C2 H2B 107.8 . .
C2 C3 C4 115.80(13) . .
C2 C3 H3A 108.3 . .
C4 C3 H3A 108.3 . .
C2 C3 H3B 108.3 . .
C4 C3 H3B 108.3 . .
H3A C3 H3B 107.4 . .
C5 C4 C5 100.74(17) . 16
C5 C4 C3 110.97(8) . 16
C5 C4 C3 113.90(8) 16 16
C5 C4 C3 113.90(8) . .
C5 C4 C3 110.97(8) 16 .
C3 C4 C3 106.54(18) 16 .
C6 C5 C10 120.35(15) . .
C6 C5 C4 128.43(15) . .
C10 C5 C4 111.19(14) . .
C5 C6 C7 119.15(16) . .
C5 C6 H6 120.4 . .
C7 C6 H6 120.4 . .
C8 C7 C6 120.54(16) . .
C8 C7 H7 119.7 . .
C6 C7 H7 119.7 . .
C7 C8 C9 120.80(17) . .
C7 C8 H8 119.6 . .
C9 C8 H8 119.6 . .
C8 C9 C10 118.71(17) . .
C8 C9 H9 120.6 . .
C10 C9 H9 120.6 . .
C9 C10 C5 120.40(15) . .
C9 C10 C10 131.18(10) . 16
C5 C10 C10 108.41(9) . 16
N2 C11 C12 122.2(2) . .
N2 C11 H11 118.9 . .
C12 C11 H11 118.9 . .
C13 C12 C11 119.6(2) . .
C13 C12 H12 120.2 . .
C11 C12 H12 120.2 . .
C12 C13 C14 118.6(2) . .
C12 C13 H13 120.7 . .
C14 C13 H13 120.7 . .
C13 C14 C15 119.4(2) . .
C13 C14 H14 120.3 . .
C15 C14 H14 120.3 . .
N2 C15 C14 122.5(2) . .
N2 C15 H15 118.7 . .
C14 C15 H15 118.7 . .
N1 C16 C17 123.24(19) . .
N1 C16 H16 118.4 . .
C17 C16 H16 118.4 . .
C18 C17 C16 118.38(19) . .
C18 C17 H17 120.8 . .
C16 C17 H17 120.8 . .
C17 C18 C17 119.2(3) . 5
C17 C18 H18 120.4 . .
C17 C18 H18 120.4 5 .
C16 N1 C16 117.6(2) . 5
C16 N1 Cu1 121.22(12) . .
C16 N1 Cu1 121.22(12) 5 .
C15 N2 C11 117.71(18) . .
C15 N2 Cu1 121.70(14) . .
C11 N2 Cu1 120.48(14) . .
C1 O1 Cu1 119.63(11) . .

loop_
_geom_bond_atom_site_label_1
_geom_bond_atom_site_label_2
_geom_bond_distance
_geom_bond_site_symmetry_2
Cu1 O1 1.9662(11) .
Cu1 O1 1.9663(11) 5
Cu1 N2 2.0387(15) 5
Cu1 N2 2.0387(15) .
Cu1 N1 2.258(2) .
C1 O2 1.237(2) .
C1 O1 1.274(2) .
C1 C2 1.528(2) .
C2 C3 1.519(2) .
C2 H2A 0.9900 .
C2 H2B 0.9900 .
C3 C4 1.546(2) .
C3 H3A 0.9900 .
C3 H3B 0.9900 .
C4 C5 1.526(2) .
C4 C5 1.526(2) 16
C4 C3 1.546(2) 16
C5 C6 1.385(2) .
C5 C10 1.401(2) .
C6 C7 1.391(2) .
C6 H6 0.9500 .
C7 C8 1.389(3) .
C7 H7 0.9500 .
C8 C9 1.390(3) .
C8 H8 0.9500 .
C9 C10 1.395(2) .
C9 H9 0.9500 .
C10 C10 1.464(3) 16
C11 N2 1.337(3) .
C11 C12 1.392(3) .
C11 H11 0.9500 .
C12 C13 1.350(4) .
C12 H12 0.9500 .
C13 C14 1.372(4) .
C13 H13 0.9500 .
C14 C15 1.385(3) .
C14 H14 0.9500 .
C15 N2 1.328(3) .
C15 H15 0.9500 .
C16 N1 1.337(2) .
C16 C17 1.387(3) .
C16 H16 0.9500 .
C17 C18 1.383(3) .
C17 H17 0.9500 .
C18 C17 1.383(3) 5
C18 H18 0.9500 .
N1 C16 1.337(2) 5

loop_
_geom_hbond_atom_site_label_D
_geom_hbond_atom_site_label_H
_geom_hbond_atom_site_label_A
_geom_hbond_distance_DH
_geom_hbond_distance_HA
_geom_hbond_distance_DA
_geom_hbond_angle_DHA
_geom_hbond_site_symmetry_A
C11 H11 O2 0.95 2.51 3.264(3) 136.0 5

loop_
_geom_torsion_atom_site_label_1
_geom_torsion_atom_site_label_2
_geom_torsion_atom_site_label_3
_geom_torsion_atom_site_label_4
_geom_torsion
_geom_torsion_site_symmetry_1
_geom_torsion_site_symmetry_4
O2 C1 C2 C3 30.6(2) . .
O1 C1 C2 C3 -150.67(15) . .
C1 C2 C3 C4 -169.10(12) . .
C2 C3 C4 C5 -51.18(18) . .
C2 C3 C4 C5 61.65(17) . 16
C2 C3 C4 C3 -173.85(16) . 16
C5 C4 C5 C6 179.1(2) 16 .
C3 C4 C5 C6 58.19(19) 16 .
C3 C4 C5 C6 -62.0(2) . .
C5 C4 C5 C10 0.82(8) 16 .
C3 C4 C5 C10 -120.12(15) 16 .
C3 C4 C5 C10 119.66(15) . .
C10 C5 C6 C7 0.9(2) . .
C4 C5 C6 C7 -177.31(14) . .
C5 C6 C7 C8 0.9(3) . .
C6 C7 C8 C9 -1.9(3) . .
C7 C8 C9 C10 1.1(3) . .
C8 C9 C10 C5 0.6(3) . .
C8 C9 C10 C10 179.3(2) . 16
C6 C5 C10 C9 -1.6(2) . .
C4 C5 C10 C9 176.85(14) . .
C6 C5 C10 C10 179.43(17) . 16
C4 C5 C10 C10 -2.1(2) . 16
N2 C11 C12 C13 -1.0(3) . .
C11 C12 C13 C14 0.5(3) . .
C12 C13 C14 C15 0.1(4) . .
C13 C14 C15 N2 -0.4(3) . .
N1 C16 C17 C18 1.6(2) . .
C16 C17 C18 C17 -0.78(11) . 5
C17 C16 N1 C16 -0.84(13) . 5
C17 C16 N1 Cu1 179.16(13) . .
O1 Cu1 N1 C16 36.99(9) . .
O1 Cu1 N1 C16 -143.01(9) 5 .
N2 Cu1 N1 C16 -52.56(9) 5 .
N2 Cu1 N1 C16 127.45(9) . .
O1 Cu1 N1 C16 -143.01(9) . 5
O1 Cu1 N1 C16 36.99(9) 5 5
N2 Cu1 N1 C16 127.44(9) 5 5
N2 Cu1 N1 C16 -52.56(9) . 5
C14 C15 N2 C11 0.0(3) . .
C14 C15 N2 Cu1 -176.37(17) . .
C12 C11 N2 C15 0.7(3) . .
C12 C11 N2 Cu1 177.12(16) . .
O1 Cu1 N2 C15 58.55(15) . .
O1 Cu1 N2 C15 -113.63(15) 5 .
N2 Cu1 N2 C15 152.35(15) 5 .
N1 Cu1 N2 C15 -27.65(15) . .
O1 Cu1 N2 C11 -117.67(15) . .
O1 Cu1 N2 C11 70.14(15) 5 .
N2 Cu1 N2 C11 -23.87(14) 5 .
N1 Cu1 N2 C11 156.12(14) . .
O2 C1 O1 Cu1 4.4(2) . .
C2 C1 O1 Cu1 -174.29(10) . .
N2 Cu1 O1 C1 -87.69(13) 5 .
N2 Cu1 O1 C1 63.73(13) . .
N1 Cu1 O1 C1 167.99(12) . .

loop_
_platon_squeeze_void_nr
_platon_squeeze_void_average_x
_platon_squeeze_void_average_y
_platon_squeeze_void_average_z
_platon_squeeze_void_volume
_platon_squeeze_void_count_electrons
_platon_squeeze_void_content
1 0.250 0.000 0.047 457 129 ' '
2 0.250 0.500 0.537 457 129 ' '
3 0.750 0.000 0.452 457 129 ' '
4 0.750 0.500 0.939 457 129 ' '
